data_4035140
loop_
_publ_author_name
'Peraka, Swamy'
'Hussain, Akram'
'Ramachary, Dhevalapally B.'

_publ_section_title
;
 Modular Access to Chiral 2,3-Dihydrofurans and 3,4-Dihydro-2 H-pyrans by
 Stereospecific Activation of Formylcyclopropanes through Combination of
 Organocatalytic Reductive Coupling and Lewis-Acid-Catalyzed Annulative
 Ring-Opening Reactions.
;
_journal_issue 17
_journal_name_full 'The Journal of organic chemistry'
_journal_page_first 9795
_journal_page_last 9817
_journal_paper_doi 10.1021/acs.joc.8b01315
_journal_volume 83
_journal_year 2018
_chemical_absolute_configuration rm
_chemical_formula_sum 'C23 H28 N0 O7'
_chemical_formula_weight 416.45
_space_group_IT_number 4
_space_group_name_Hall 'P 2yb'
_space_group_name_H-M_alt 'P 1 21 1'
_symmetry_cell_setting monoclinic
_symmetry_space_group_name_H-M 'P 1 21 1'
_atom_sites_solution_hydrogens geom
_atom_sites_solution_primary direct
_atom_sites_solution_secondary difmap
_audit_creation_method SHELXL-97
_cell_angle_alpha 90.00
_cell_angle_beta 99.610(4)
_cell_angle_gamma 90.00
_cell_formula_units_Z 2
_cell_length_a 6.8209(7)
_cell_length_b 8.7627(10)
_cell_length_c 18.8032(19)
_cell_measurement_reflns_used 7219
_cell_measurement_temperature 299(2)
_cell_measurement_theta_max 22.70
_cell_measurement_theta_min 2.57
_cell_volume 1108.1(2)
_computing_cell_refinement 'Bruker SAINT'
_computing_data_collection 'Bruker APEX2'
_computing_data_reduction 'Bruker SAINT'
_computing_molecular_graphics 'Bruker SHELXTL'
_computing_publication_material 'Bruker SHELXTL'
_computing_structure_refinement 'SHELXL-2014 (Sheldrick 2014)'
_computing_structure_solution 'SHELXS-97 (Sheldrick 2008)'
_diffrn_ambient_temperature 299(2)
_diffrn_measured_fraction_theta_full 0.995
_diffrn_measured_fraction_theta_max 0.995
_diffrn_measurement_device_type 'Bruker APEX-II CCD'
_diffrn_measurement_method '\f and \w scans'
_diffrn_radiation_monochromator graphite
_diffrn_radiation_source 'fine-focus sealed tube'
_diffrn_radiation_type MoK\a
_diffrn_radiation_wavelength 0.71073
_diffrn_reflns_av_R_equivalents 0.0487
_diffrn_reflns_av_sigmaI/netI 0.0335
_diffrn_reflns_limit_h_max 8
_diffrn_reflns_limit_h_min -8
_diffrn_reflns_limit_k_max 10
_diffrn_reflns_limit_k_min -10
_diffrn_reflns_limit_l_max 23
_diffrn_reflns_limit_l_min -23
_diffrn_reflns_number 24565
_diffrn_reflns_theta_full 26.42
_diffrn_reflns_theta_max 26.42
_diffrn_reflns_theta_min 2.57
_exptl_absorpt_coefficient_mu 0.092
_exptl_absorpt_correction_T_max 0.9747
_exptl_absorpt_correction_T_min 0.9641
_exptl_absorpt_correction_type multi-scan
_exptl_absorpt_process_details SADABS
_exptl_crystal_colour colorless
_exptl_crystal_density_diffrn 1.248
_exptl_crystal_density_method 'not measured'
_exptl_crystal_description Block
_exptl_crystal_F_000 444
_exptl_crystal_size_max 0.40
_exptl_crystal_size_mid 0.30
_exptl_crystal_size_min 0.28
_refine_diff_density_max 0.513
_refine_diff_density_min -0.321
_refine_diff_density_rms 0.042
_refine_ls_abs_structure_details 'Flack H D (1983), Acta Cryst. A39, 876-881'
_refine_ls_abs_structure_Flack -0.2(17)
_refine_ls_extinction_method none
_refine_ls_goodness_of_fit_ref 1.017
_refine_ls_hydrogen_treatment mixed
_refine_ls_matrix_type full
_refine_ls_number_parameters 271
_refine_ls_number_reflns 4522
_refine_ls_number_restraints 1
_refine_ls_restrained_S_all 1.017
_refine_ls_R_factor_all 0.0888
_refine_ls_R_factor_gt 0.0626
_refine_ls_shift/su_max 0.011
_refine_ls_shift/su_mean 0.001
_refine_ls_structure_factor_coef Fsqd
_refine_ls_weighting_details 'calc w=1/[\s^2^(Fo^2^)+(0.0777P)^2^+0.5143P] where P=(Fo^2^+2Fc^2^)/3'
_refine_ls_weighting_scheme calc
_refine_ls_wR_factor_gt 0.1509
_refine_ls_wR_factor_ref 0.1668
_reflns_number_gt 3421
_reflns_number_total 4522
_reflns_threshold_expression >2\s(I)
_cod_data_source_file jo8b01315_si_002.cif
_cod_data_source_block dbr68_0m_a
_cod_depositor_comments
;
The following automatic conversions were performed:

data item '_exptl_absorpt_correction_type' value 'Multi-Scan' was
changed to 'multi-scan' in accordance with the
/home/data/users/saulius/crontab/automatic-downloads/current/ACS/lib/dictionaries/cif_core.dic
dictionary named 'cif_core.dic' version 2.4.2 last updated on
2011-04-26.

data item '_symmetry_cell_setting' value 'Monoclinic' was changed to
'monoclinic' in accordance with the
/home/data/users/saulius/crontab/automatic-downloads/current/ACS/lib/dictionaries/cif_core.dic
dictionary named 'cif_core.dic' version 2.4.2 last updated on
2011-04-26.

Automatic conversion script
Id: cif_fix_values 6909 2019-04-08 15:41:33Z antanas 
;
_cod_original_sg_symbol_H-M P2(1)
_cod_database_code 4035140

loop_
_symmetry_equiv_pos_as_xyz
'x, y, z'
'-x, y+1/2, -z'

loop_
_atom_site_label
_atom_site_type_symbol
_atom_site_fract_x
_atom_site_fract_y
_atom_site_fract_z
_atom_site_U_iso_or_equiv
_atom_site_adp_type
_atom_site_occupancy
_atom_site_symmetry_multiplicity
_atom_site_calc_flag
_atom_site_refinement_flags
O2 O 0.0793(3) 0.5562(3) 0.65397(12) 0.0557(6) Uani 1 1 d .
O7 O 0.7253(4) 0.9239(4) 0.88779(15) 0.0782(8) Uani 1 1 d .
O5 O 0.1286(5) 0.1191(3) 0.72502(18) 0.0853(9) Uani 1 1 d .
O1 O 0.5190(4) 0.7399(4) 0.51394(16) 0.0809(8) Uani 1 1 d .
O4 O 0.3347(4) 0.2456(4) 0.87577(13) 0.0800(8) Uani 1 1 d .
C6 C 0.1238(4) 0.6675(4) 0.60966(15) 0.0458(7) Uani 1 1 d .
O3 O 0.1171(6) 0.4138(5) 0.90343(16) 0.1123(13) Uani 1 1 d .
C17 C 0.4204(4) 0.5544(4) 0.78309(15) 0.0428(6) Uani 1 1 d .
O6 O -0.1500(4) 0.2155(3) 0.75159(19) 0.0914(9) Uani 1 1 d .
C22 C 0.3304(4) 0.6949(4) 0.78959(16) 0.0496(7) Uani 1 1 d .
H22 H 0.1969 0.7080 0.7701 0.060 Uiso 1 1 calc R
C11 C 0.1913(5) 0.3468(4) 0.85992(18) 0.0551(8) Uani 1 1 d .
C18 C 0.6185(5) 0.5390(4) 0.81460(18) 0.0547(8) Uani 1 1 d .
H18 H 0.6807 0.4452 0.8122 0.066 Uiso 1 1 calc R
C9 C 0.3110(4) 0.4187(4) 0.74407(16) 0.0458(7) Uani 1 1 d .
H9 H 0.4048 0.3332 0.7487 0.055 Uiso 1 1 calc R
C4 C 0.3624(5) 0.7545(4) 0.53679(17) 0.0554(8) Uani 1 1 d .
C8 C 0.2436(5) 0.4465(4) 0.66342(17) 0.0528(8) Uani 1 1 d .
H8 H 0.1948 0.3499 0.6408 0.063 Uiso 1 1 calc R
C5 C 0.2990(4) 0.6511(4) 0.58780(15) 0.0469(7) Uani 1 1 d .
C21 C 0.4360(5) 0.8154(4) 0.82451(18) 0.0549(8) Uani 1 1 d .
H21 H 0.3736 0.9089 0.8278 0.066 Uiso 1 1 calc R
C12 C 0.0412(5) 0.2210(4) 0.74733(18) 0.0546(8) Uani 1 1 d .
C10 C 0.1324(5) 0.3684(4) 0.77971(16) 0.0479(7) Uani 1 1 d .
H10 H 0.0307 0.4485 0.7714 0.057 Uiso 1 1 calc R
C1 C -0.0211(5) 0.7927(5) 0.5905(2) 0.0661(10) Uani 1 1 d .
H1A H -0.1428 0.7523 0.5628 0.079 Uiso 1 1 calc R
H1B H -0.0531 0.8385 0.6341 0.079 Uiso 1 1 calc R
C19 C 0.7260(5) 0.6589(4) 0.8495(2) 0.0612(9) Uani 1 1 d .
H19 H 0.8592 0.6459 0.8693 0.073 Uiso 1 1 calc R
C7 C 0.3998(5) 0.5122(4) 0.62154(17) 0.0565(8) Uani 1 1 d .
H7A H 0.5218 0.5379 0.6537 0.068 Uiso 1 1 calc R
H7B H 0.4296 0.4410 0.5853 0.068 Uiso 1 1 calc R
C23 C 0.9342(6) 0.9172(7) 0.9148(3) 0.0976(15) Uani 1 1 d .
H23A H 0.9777 1.0133 0.9364 0.146 Uiso 1 1 calc R
H23B H 1.0049 0.8960 0.8759 0.146 Uiso 1 1 calc R
H23C H 0.9601 0.8378 0.9504 0.146 Uiso 1 1 calc R
C3 C 0.2195(6) 0.8820(5) 0.5100(3) 0.0810(12) Uani 1 1 d .
H3A H 0.2949 0.9760 0.5107 0.097 Uiso 1 1 calc R
H3B H 0.1629 0.8611 0.4602 0.097 Uiso 1 1 calc R
C20 C 0.6347(5) 0.7978(4) 0.85466(18) 0.0555(8) Uani 1 1 d .
C13 C 0.4096(7) 0.2117(8) 0.9508(2) 0.1069(18) Uani 1 1 d .
H13A H 0.3250 0.2603 0.9808 0.128 Uiso 1 1 calc R
H13B H 0.4041 0.1024 0.9583 0.128 Uiso 1 1 calc R
C2 C 0.0613(11) 0.9064(9) 0.5489(4) 0.176(4) Uani 1 1 d .
H2A H -0.0490 0.9445 0.5141 0.211 Uiso 1 1 calc R
H2B H 0.1027 0.9901 0.5817 0.211 Uiso 1 1 calc R
C14 C 0.6064(9) 0.2624(9) 0.9719(3) 0.127(2) Uani 1 1 d .
H14A H 0.6503 0.2381 1.0218 0.191 Uiso 1 1 calc R
H14B H 0.6121 0.3709 0.9653 0.191 Uiso 1 1 calc R
H14C H 0.6912 0.2129 0.9431 0.191 Uiso 1 1 calc R
C16 C -0.3434(10) 0.0964(8) 0.6540(4) 0.136(3) Uani 1 1 d .
H16A H -0.4196 0.0080 0.6366 0.205 Uiso 1 1 calc R
H16B H -0.2373 0.1102 0.6269 0.205 Uiso 1 1 calc R
H16C H -0.4277 0.1848 0.6486 0.205 Uiso 1 1 calc R
C15 C -0.2641(9) 0.0765(7) 0.7267(3) 0.1093(17) Uani 1 1 d .
H15A H -0.1777 -0.0121 0.7328 0.131 Uiso 1 1 calc R
H15B H -0.3700 0.0610 0.7545 0.131 Uiso 1 1 calc R

loop_
_atom_site_aniso_label
_atom_site_aniso_U_11
_atom_site_aniso_U_22
_atom_site_aniso_U_33
_atom_site_aniso_U_23
_atom_site_aniso_U_13
_atom_site_aniso_U_12
O2 0.0435(11) 0.0720(15) 0.0516(12) 0.0079(11) 0.0075(9) 0.0108(11)
O7 0.0585(15) 0.0875(19) 0.0852(18) -0.0280(16) 0.0022(13) -0.0134(15)
O5 0.0870(19) 0.0526(15) 0.115(2) -0.0271(15) 0.0130(17) 0.0099(14)
O1 0.0556(14) 0.102(2) 0.0880(19) 0.0248(17) 0.0209(13) 0.0033(15)
O4 0.0812(17) 0.102(2) 0.0556(14) 0.0222(14) 0.0085(13) 0.0295(17)
C6 0.0422(15) 0.0511(18) 0.0409(14) -0.0003(13) -0.0022(12) 0.0042(13)
O3 0.135(3) 0.147(3) 0.0582(16) -0.002(2) 0.0250(17) 0.066(3)
C17 0.0418(14) 0.0446(16) 0.0433(14) 0.0001(13) 0.0112(11) 0.0035(13)
O6 0.0705(17) 0.0651(18) 0.138(3) -0.0298(19) 0.0166(17) -0.0112(15)
C22 0.0422(15) 0.0555(19) 0.0504(16) -0.0028(14) 0.0056(13) 0.0099(14)
C11 0.0606(19) 0.057(2) 0.0504(18) 0.0063(16) 0.0159(15) 0.0015(17)
C18 0.0446(16) 0.0559(19) 0.0649(19) 0.0010(16) 0.0129(14) 0.0104(15)
C9 0.0468(16) 0.0418(16) 0.0501(16) -0.0019(13) 0.0115(13) 0.0085(13)
C4 0.0501(17) 0.062(2) 0.0512(17) 0.0007(15) 0.0002(14) -0.0044(16)
C8 0.0572(18) 0.0523(19) 0.0491(17) -0.0037(14) 0.0092(14) 0.0105(16)
C5 0.0455(15) 0.0535(18) 0.0394(14) -0.0040(13) 0.0003(12) 0.0040(13)
C21 0.0532(18) 0.0503(19) 0.0599(19) -0.0083(15) 0.0054(15) 0.0107(15)
C12 0.0594(19) 0.0428(17) 0.0607(18) -0.0043(15) 0.0073(15) 0.0024(15)
C10 0.0475(16) 0.0464(17) 0.0490(16) -0.0001(13) 0.0062(13) 0.0075(13)
C1 0.0499(18) 0.082(3) 0.064(2) 0.0045(19) 0.0016(16) 0.0225(18)
C19 0.0353(15) 0.074(2) 0.072(2) 0.0014(19) 0.0019(14) 0.0055(16)
C7 0.0627(19) 0.062(2) 0.0480(16) 0.0018(15) 0.0201(15) 0.0195(16)
C23 0.061(2) 0.124(4) 0.104(3) -0.028(3) 0.003(2) -0.026(3)
C3 0.070(2) 0.073(3) 0.098(3) 0.026(2) 0.007(2) 0.000(2)
C20 0.0469(17) 0.066(2) 0.0531(18) -0.0053(16) 0.0083(14) -0.0038(16)
C13 0.095(3) 0.150(5) 0.070(3) 0.038(3) -0.004(2) 0.016(4)
C2 0.184(6) 0.175(6) 0.203(7) 0.141(6) 0.133(6) 0.134(6)
C14 0.134(5) 0.152(6) 0.083(3) -0.011(4) -0.018(3) -0.023(5)
C16 0.153(6) 0.110(5) 0.129(5) -0.024(4) -0.028(4) 0.058(4)
C15 0.122(4) 0.082(4) 0.122(5) 0.005(3) 0.015(3) -0.003(3)

loop_
_atom_type_symbol
_atom_type_description
_atom_type_scat_dispersion_real
_atom_type_scat_dispersion_imag
_atom_type_scat_source
C C 0.0033 0.0016 'International Tables Vol C Tables 4.2.6.8 and 6.1.1.4'
H H 0.0000 0.0000 'International Tables Vol C Tables 4.2.6.8 and 6.1.1.4'
N N 0.0061 0.0033 'International Tables Vol C Tables 4.2.6.8 and 6.1.1.4'
O O 0.0106 0.0060 'International Tables Vol C Tables 4.2.6.8 and 6.1.1.4'

loop_
_geom_angle_atom_site_label_1
_geom_angle_atom_site_label_2
_geom_angle_atom_site_label_3
_geom_angle
C6 O2 C8 107.6(2)
C20 O7 C23 118.5(4)
C11 O4 C13 119.1(4)
C5 C6 O2 114.7(3)
C5 C6 C1 126.9(3)
O2 C6 C1 118.4(3)
C18 C17 C22 117.5(3)
C18 C17 C9 119.5(3)
C22 C17 C9 123.0(3)
C12 O6 C15 118.9(4)
C21 C22 C17 121.0(3)
C21 C22 H22 119.5
C17 C22 H22 119.5
O3 C11 O4 124.3(3)
O3 C11 C10 123.7(3)
O4 C11 C10 112.1(3)
C19 C18 C17 122.0(3)
C19 C18 H18 119.0
C17 C18 H18 119.0
C17 C9 C8 113.2(3)
C17 C9 C10 111.8(2)
C8 C9 C10 110.3(2)
C17 C9 H9 107.1
C8 C9 H9 107.1
C10 C9 H9 107.1
O1 C4 C5 123.1(3)
O1 C4 C3 120.9(3)
C5 C4 C3 116.0(3)
O2 C8 C9 108.8(2)
O2 C8 C7 105.9(3)
C9 C8 C7 116.6(3)
O2 C8 H8 108.4
C9 C8 H8 108.4
C7 C8 H8 108.4
C6 C5 C4 121.5(3)
C6 C5 C7 109.3(3)
C4 C5 C7 129.1(3)
C22 C21 C20 120.4(3)
C22 C21 H21 119.8
C20 C21 H21 119.8
O5 C12 O6 123.5(3)
O5 C12 C10 125.9(3)
O6 C12 C10 110.5(3)
C11 C10 C12 108.5(3)
C11 C10 C9 111.8(3)
C12 C10 C9 111.6(2)
C11 C10 H10 108.3
C12 C10 H10 108.3
C9 C10 H10 108.3
C2 C1 C6 109.9(3)
C2 C1 H1A 109.7
C6 C1 H1A 109.7
C2 C1 H1B 109.7
C6 C1 H1B 109.7
H1A C1 H1B 108.2
C20 C19 C18 119.7(3)
C20 C19 H19 120.2
C18 C19 H19 120.2
C5 C7 C8 102.4(3)
C5 C7 H7A 111.3
C8 C7 H7A 111.3
C5 C7 H7B 111.3
C8 C7 H7B 111.3
H7A C7 H7B 109.2
O7 C23 H23A 109.5
O7 C23 H23B 109.5
H23A C23 H23B 109.5
O7 C23 H23C 109.5
H23A C23 H23C 109.5
H23B C23 H23C 109.5
C2 C3 C4 116.4(4)
C2 C3 H3A 108.2
C4 C3 H3A 108.2
C2 C3 H3B 108.2
C4 C3 H3B 108.2
H3A C3 H3B 107.3
O7 C20 C19 124.9(3)
O7 C20 C21 115.7(3)
C19 C20 C21 119.4(3)
C14 C13 O4 112.1(5)
C14 C13 H13A 109.2
O4 C13 H13A 109.2
C14 C13 H13B 109.2
O4 C13 H13B 109.2
H13A C13 H13B 107.9
C3 C2 C1 125.2(5)
C3 C2 H2A 106.0
C1 C2 H2A 106.0
C3 C2 H2B 106.0
C1 C2 H2B 106.0
H2A C2 H2B 106.3
C13 C14 H14A 109.5
C13 C14 H14B 109.5
H14A C14 H14B 109.5
C13 C14 H14C 109.5
H14A C14 H14C 109.5
H14B C14 H14C 109.5
C15 C16 H16A 109.5
C15 C16 H16B 109.5
H16A C16 H16B 109.5
C15 C16 H16C 109.5
H16A C16 H16C 109.5
H16B C16 H16C 109.5
C16 C15 O6 107.7(5)
C16 C15 H15A 110.2
O6 C15 H15A 110.2
C16 C15 H15B 110.2
O6 C15 H15B 110.2
H15A C15 H15B 108.5

loop_
_geom_bond_atom_site_label_1
_geom_bond_atom_site_label_2
_geom_bond_distance
O2 C6 1.350(4)
O2 C8 1.465(4)
O7 C20 1.365(4)
O7 C23 1.432(5)
O5 C12 1.188(4)
O1 C4 1.222(4)
O4 C11 1.316(4)
O4 C13 1.448(5)
C6 C5 1.334(4)
C6 C1 1.480(5)
O3 C11 1.187(4)
C17 C18 1.388(4)
C17 C22 1.390(4)
C17 C9 1.526(4)
O6 C12 1.321(4)
O6 C15 1.479(7)
C22 C21 1.381(5)
C22 H22 0.9300
C11 C10 1.507(5)
C18 C19 1.382(5)
C18 H18 0.9300
C9 C8 1.529(4)
C9 C10 1.549(4)
C9 H9 0.9800
C4 C5 1.438(4)
C4 C3 1.512(5)
C8 C7 1.538(5)
C8 H8 0.9800
C5 C7 1.488(4)
C21 C20 1.387(5)
C21 H21 0.9300
C12 C10 1.517(5)
C10 H10 0.9800
C1 C2 1.439(7)
C1 H1A 0.9700
C1 H1B 0.9700
C19 C20 1.378(5)
C19 H19 0.9300
C7 H7A 0.9700
C7 H7B 0.9700
C23 H23A 0.9600
C23 H23B 0.9600
C23 H23C 0.9600
C3 C2 1.417(7)
C3 H3A 0.9700
C3 H3B 0.9700
C13 C14 1.407(7)
C13 H13A 0.9700
C13 H13B 0.9700
C2 H2A 0.9700
C2 H2B 0.9700
C14 H14A 0.9600
C14 H14B 0.9600
C14 H14C 0.9600
C16 C15 1.394(8)
C16 H16A 0.9600
C16 H16B 0.9600
C16 H16C 0.9600
C15 H15A 0.9700
C15 H15B 0.9700
